data_1509690
loop_
_publ_author_name
'Jansen, M.'
'Bortz, M.'

_publ_section_title
;
 Ag2 Pb O2, Optimierung der Kristallzuechtung und Verfeinerung der
 Kristallstruktur
;
_journal_name_full 'Zeitschrift fuer Anorganische und Allgemeine Chemie'
_journal_page_first 123
_journal_page_last 128
_journal_paper_doi 10.1002/zaac.19895790114
_journal_volume 579
_journal_year 1989
_chemical_formula_sum 'Ag2 O2 Pb'
_chemical_name_systematic 'Ag2 Pb O2'
_space_group_IT_number 15
_symmetry_space_group_name_Hall '-I 2yc'
_symmetry_space_group_name_H-M 'I 1 2/c 1'
_cell_angle_alpha 90
_cell_angle_beta 93.545
_cell_angle_gamma 90
_cell_formula_units_Z 4
_cell_length_a 6.0775
_cell_length_b 8.704
_cell_length_c 6.553
_cell_volume 345.981
_citation_journal_id_ASTM ZAACAB
_cod_data_source_file silver2-3_150.cif
_cod_data_source_block Ag2O2Pb1
_cod_original_sg_symbol_Hall '-C 2yc (x,y,-x+z)'
_cod_original_formula_sum 'Ag2 O2 Pb1'
_cod_database_code 1509690

loop_
_symmetry_equiv_pos_as_xyz
x,y,z
-x,y,-z+1/2
-x,-y,-z
x,-y,z-1/2
x+1/2,y+1/2,z+1/2
-x+1/2,y+1/2,-z+1
-x+1/2,-y+1/2,-z+1/2
x+1/2,-y+1/2,z

loop_
_atom_site_label
_atom_site_type_symbol
_atom_site_fract_x
_atom_site_fract_y
_atom_site_fract_z
_atom_site_occupancy
_atom_site_U_iso_or_equiv
O1 O-2 0.303 0.1827 0.438 1 0.0
Pb1 Pb+2 0 0.12882 0.25 1 0.0
Ag1 Ag+1 0 0.5 0 1 0.0
Ag2 Ag+1 0.25 0.25 0.75 1 0.0
